data_4334831
loop_
_publ_author_name
'Rui Li'
'Yanxia Zhao'
'Shaoguang Li'
'Peiju Yang'
'Xiaojuan Huang'
'Xiao-Juan Yang'
'Biao Wu'

_publ_contact_author_address
; Lanzhou Institute of Chemical Physics, 
Chinese Academy of Sciences, Lanzhou 730000, P. R. China
;
_publ_contact_author_email yangxj@lzb.ac.cn
_publ_contact_author_fax +86-931-4968286
_publ_contact_author_name 'Xiao-Juan, Yang'
_publ_contact_author_phone +86-931-4968286
_publ_section_title
;
 Tris Chelating Phosphate Complexes of Bis(thio)urea Ligands
;
_journal_name_full 'Inorganic Chemistry'
_journal_page_first 5851
_journal_page_last 5860
_journal_paper_doi 10.1021/ic3028012
_journal_volume 52
_journal_year 2013
_chemical_formula_sum 'C23 H19 N6 O8 S'
_chemical_formula_weight 539.50
_chemical_name_systematic
; 
 ? 
;
_space_group_IT_number 19
_symmetry_cell_setting orthorhombic
_symmetry_space_group_name_Hall 'P 2ac 2ab'
_symmetry_space_group_name_H-M 'P 21 21 21'
_atom_sites_solution_hydrogens geom
_atom_sites_solution_primary direct
_atom_sites_solution_secondary difmap
_audit_creation_method SHELXL-97
_cell_angle_alpha 90.00
_cell_angle_beta 90.00
_cell_angle_gamma 90.00
_cell_formula_units_Z 4
_cell_length_a 4.433(2)
_cell_length_b 20.900(11)
_cell_length_c 30.555(16)
_cell_measurement_temperature 153(2)
_cell_volume 2831(2)
_computing_cell_refinement 'Bruker SMART'
_computing_data_collection 'Bruker SMART APEX II'
_computing_data_reduction 'Bruker SAINT'
_computing_molecular_graphics SHELXTL
_computing_publication_material SHELXTL
_computing_structure_refinement 'SHELXL-97 (Sheldrick, 1997)'
_computing_structure_solution 'SHELXS-97 (Sheldrick, 1990)'
_diffrn_ambient_temperature 153(2)
_diffrn_measured_fraction_theta_full 0.995
_diffrn_measured_fraction_theta_max 0.995
_diffrn_measurement_device_type 'Bruker APEX II area detector'
_diffrn_measurement_method '\w scan'
_diffrn_radiation_monochromator graphite
_diffrn_radiation_source 'fine-focus sealed tube'
_diffrn_radiation_type MoK\a
_diffrn_radiation_wavelength 0.71073
_diffrn_reflns_av_R_equivalents 0.0494
_diffrn_reflns_av_sigmaI/netI 0.0497
_diffrn_reflns_limit_h_max 5
_diffrn_reflns_limit_h_min -3
_diffrn_reflns_limit_k_max 24
_diffrn_reflns_limit_k_min -24
_diffrn_reflns_limit_l_max 36
_diffrn_reflns_limit_l_min -36
_diffrn_reflns_number 18803
_diffrn_reflns_theta_full 25.05
_diffrn_reflns_theta_max 25.05
_diffrn_reflns_theta_min 1.33
_exptl_absorpt_coefficient_mu 0.168
_exptl_absorpt_correction_T_max 0.9673
_exptl_absorpt_correction_T_min 0.9593
_exptl_absorpt_correction_type multi-scan
_exptl_absorpt_process_details SADABS
_exptl_crystal_colour yellow
_exptl_crystal_density_diffrn 1.266
_exptl_crystal_description block
_exptl_crystal_F_000 1116
_exptl_crystal_size_max 0.25
_exptl_crystal_size_mid 0.25
_exptl_crystal_size_min 0.20
_refine_diff_density_max 0.490
_refine_diff_density_min -0.275
_refine_diff_density_rms 0.114
_refine_ls_abs_structure_details 'Flack H D (1983), Acta Cryst. A39, 876-881'
_refine_ls_abs_structure_Flack 0.5(4)
_refine_ls_extinction_method none
_refine_ls_goodness_of_fit_ref 1.018
_refine_ls_hydrogen_treatment constr
_refine_ls_matrix_type full
_refine_ls_number_parameters 361
_refine_ls_number_reflns 4996
_refine_ls_number_restraints 8
_refine_ls_restrained_S_all 1.018
_refine_ls_R_factor_all 0.1010
_refine_ls_R_factor_gt 0.0699
_refine_ls_shift/su_max 0.001
_refine_ls_shift/su_mean 0.000
_refine_ls_structure_factor_coef Fsqd
_refine_ls_weighting_details 'calc w=1/[\s^2^(Fo^2^)+(0.0000P)^2^+12.8060P] where P=(Fo^2^+2Fc^2^)/3'
_refine_ls_weighting_scheme calc
_refine_ls_wR_factor_gt 0.2065
_refine_ls_wR_factor_ref 0.2186
_reflns_number_gt 3447
_reflns_number_total 4996
_reflns_threshold_expression >2sigma(I)
_cod_data_source_file ic3028012_si_002_1.cif
_cod_data_source_block L1
_cod_original_cell_volume 2831(3)
_cod_database_code 4334831

loop_
_symmetry_equiv_pos_as_xyz
'x, y, z'
'-x+1/2, -y, z+1/2'
'-x, y+1/2, -z+1/2'
'x+1/2, -y+1/2, -z'

loop_
_atom_site_label
_atom_site_type_symbol
_atom_site_fract_x
_atom_site_fract_y
_atom_site_fract_z
_atom_site_U_iso_or_equiv
_atom_site_adp_type
_atom_site_occupancy
_atom_site_symmetry_multiplicity
_atom_site_calc_flag
_atom_site_refinement_flags
S1 S 1.0065(13) 0.0189(3) 0.19158(17) 0.0962(18) Uani 0.50 1 d P
S1' S 0.8065(10) 0.0045(2) 0.20507(13) 0.0603(10) Uani 0.50 1 d P
O1 O 1.4083(19) 0.0421(3) 1.0815(2) 0.104(2) Uani 1 1 d .
O2 O 1.252(2) 0.1321(3) 1.10395(18) 0.102(2) Uani 1 1 d .
O3 O 0.3326(12) 0.2046(2) 0.92566(15) 0.0588(14) Uani 1 1 d .
O4 O -0.2589(12) 0.0304(2) 0.84596(15) 0.0557(12) Uani 1 1 d .
O5 O -0.495(4) -0.2900(5) 0.8839(5) 0.234(8) Uani 1 1 d .
O6 O -0.259(3) -0.3270(3) 0.8281(3) 0.180(5) Uani 1 1 d .
O7 O 1.0641(16) -0.0003(3) 0.2344(2) 0.098(2) Uani 1 1 d .
O8 O 0.739(15) 0.8808(7) -0.0136(6) 0.78(6) Uani 1 1 d D
N1 N 1.2597(19) 0.0908(4) 1.0764(2) 0.0722(19) Uani 1 1 d .
N2 N 0.6360(14) 0.1159(3) 0.91909(17) 0.0505(15) Uani 1 1 d .
H2 H 0.6900 0.0868 0.8998 0.061 Uiso 1 1 calc R
N3 N 0.2987(13) 0.1392(2) 0.86548(16) 0.0456(13) Uani 1 1 d .
H3 H 0.3695 0.1031 0.8549 0.055 Uiso 1 1 calc R
N4 N 0.0666(13) 0.0722(2) 0.79621(17) 0.0448(13) Uani 1 1 d .
H4 H 0.2127 0.0646 0.7774 0.054 Uiso 1 1 calc R
N5 N 0.0449(14) -0.0359(2) 0.80539(18) 0.0528(15) Uani 1 1 d .
H5 H 0.1967 -0.0358 0.7868 0.063 Uiso 1 1 calc R
N6 N -0.349(3) -0.2835(4) 0.8518(4) 0.133(4) Uani 1 1 d .
C1 C 1.0911(19) 0.0995(4) 1.0358(2) 0.0575(19) Uani 1 1 d .
C2 C 1.1228(19) 0.0530(4) 1.0043(2) 0.062(2) Uani 1 1 d .
H2A H 1.2497 0.0169 1.0088 0.074 Uiso 1 1 calc R
C3 C 0.9639(19) 0.0606(3) 0.9659(2) 0.058(2) Uani 1 1 d .
H3A H 0.9799 0.0289 0.9437 0.070 Uiso 1 1 calc R
C4 C 0.7812(17) 0.1134(3) 0.9589(2) 0.0471(16) Uani 1 1 d .
C5 C 0.7629(18) 0.1600(3) 0.9915(2) 0.0526(17) Uani 1 1 d .
H5A H 0.6425 0.1971 0.9872 0.063 Uiso 1 1 calc R
C6 C 0.9195(18) 0.1520(3) 1.0298(2) 0.0533(18) Uani 1 1 d .
H6 H 0.9070 0.1835 1.0522 0.064 Uiso 1 1 calc R
C7 C 0.4170(16) 0.1584(3) 0.9056(2) 0.0473(16) Uani 1 1 d .
C8 C 0.0829(16) 0.1699(3) 0.8400(2) 0.0452(15) Uani 1 1 d .
C9 C -0.0244(17) 0.2320(3) 0.8483(2) 0.0530(18) Uani 1 1 d .
H9 H 0.0450 0.2553 0.8730 0.064 Uiso 1 1 calc R
C10 C -0.230(2) 0.2584(3) 0.8202(2) 0.0589(19) Uani 1 1 d .
H10 H -0.3032 0.3004 0.8259 0.071 Uiso 1 1 calc R
C11 C -0.3356(18) 0.2260(3) 0.7839(2) 0.058(2) Uani 1 1 d .
H11 H -0.4745 0.2459 0.7645 0.070 Uiso 1 1 calc R
C12 C -0.2370(17) 0.1648(3) 0.7761(2) 0.0519(17) Uani 1 1 d .
H12 H -0.3117 0.1418 0.7516 0.062 Uiso 1 1 calc R
C13 C -0.0301(15) 0.1365(3) 0.8037(2) 0.0419(15) Uani 1 1 d .
C14 C -0.0646(16) 0.0231(3) 0.8177(2) 0.0438(15) Uani 1 1 d .
C15 C -0.0590(19) -0.0959(3) 0.8192(2) 0.0543(18) Uani 1 1 d .
C16 C -0.248(2) -0.1058(3) 0.8543(3) 0.078(3) Uani 1 1 d .
H16 H -0.3148 -0.0703 0.8710 0.094 Uiso 1 1 calc R
C17 C -0.339(3) -0.1661(4) 0.8653(3) 0.099(4) Uani 1 1 d .
H17 H -0.4680 -0.1728 0.8897 0.119 Uiso 1 1 calc R
C18 C -0.242(3) -0.2172(4) 0.8404(3) 0.086(3) Uani 1 1 d .
C19 C -0.054(3) -0.2084(4) 0.8052(3) 0.086(3) Uani 1 1 d .
H19 H 0.0115 -0.2440 0.7884 0.103 Uiso 1 1 calc R
C20 C 0.039(2) -0.1479(3) 0.7946(3) 0.072(2) Uani 1 1 d .
H20 H 0.1700 -0.1414 0.7704 0.086 Uiso 1 1 calc R
C21 C 0.837(3) -0.0376(5) 0.1585(4) 0.133(5) Uani 1 1 d .
C22 C 0.766(3) 0.0838(4) 0.1866(3) 0.087(3) Uani 1 1 d .
C23 C 0.450(13) 0.846(3) -0.002(2) 0.26(2) Uani 0.50 1 d PDU
C23' C 0.657(11) 0.8867(11) 0.0348(8) 0.22(2) Uani 0.50 1 d PD

loop_
_atom_site_aniso_label
_atom_site_aniso_U_11
_atom_site_aniso_U_22
_atom_site_aniso_U_33
_atom_site_aniso_U_23
_atom_site_aniso_U_13
_atom_site_aniso_U_12
S1 0.062(3) 0.143(5) 0.083(3) 0.034(3) -0.003(3) 0.013(3)
S1' 0.042(2) 0.076(3) 0.062(2) 0.023(2) -0.006(2) -0.008(2)
O1 0.134(7) 0.100(5) 0.080(4) 0.005(4) -0.035(4) 0.024(5)
O2 0.141(7) 0.099(4) 0.065(4) -0.018(3) -0.030(4) 0.010(5)
O3 0.066(4) 0.048(3) 0.062(3) -0.021(2) -0.001(3) 0.008(3)
O4 0.064(3) 0.044(2) 0.060(3) -0.009(2) 0.020(3) 0.001(3)
O5 0.33(2) 0.102(7) 0.270(14) 0.059(8) 0.151(14) -0.034(9)
O6 0.246(13) 0.046(4) 0.247(11) -0.011(5) 0.044(11) -0.025(7)
O7 0.101(5) 0.104(4) 0.091(4) 0.022(4) -0.051(4) -0.001(4)
O8 1.93(19) 0.159(12) 0.255(18) -0.099(13) 0.31(7) -0.17(6)
N1 0.084(5) 0.076(5) 0.057(4) 0.001(4) -0.008(4) -0.006(5)
N2 0.058(4) 0.051(3) 0.042(3) -0.014(2) -0.002(3) 0.010(3)
N3 0.050(3) 0.040(3) 0.047(3) -0.011(2) 0.000(3) 0.004(3)
N4 0.045(3) 0.039(3) 0.050(3) -0.008(2) 0.006(3) 0.001(3)
N5 0.063(4) 0.038(3) 0.058(3) -0.010(3) 0.013(3) 0.002(3)
N6 0.183(13) 0.050(5) 0.166(10) 0.018(6) 0.004(10) -0.017(6)
C1 0.071(5) 0.062(5) 0.039(4) -0.001(3) -0.003(4) -0.008(4)
C2 0.068(6) 0.061(4) 0.056(4) 0.001(3) -0.009(4) 0.008(4)
C3 0.072(5) 0.051(4) 0.052(4) -0.011(3) -0.006(4) 0.004(4)
C4 0.052(4) 0.046(4) 0.043(3) -0.005(3) 0.004(3) -0.003(3)
C5 0.062(5) 0.049(4) 0.047(4) -0.007(3) 0.002(4) 0.002(4)
C6 0.066(5) 0.049(4) 0.044(4) -0.008(3) 0.004(4) -0.005(4)
C7 0.046(4) 0.047(4) 0.049(4) -0.003(3) 0.003(3) -0.006(3)
C8 0.045(4) 0.040(3) 0.051(4) -0.001(3) 0.004(3) -0.001(3)
C9 0.058(5) 0.040(3) 0.062(4) -0.006(3) 0.003(4) 0.000(3)
C10 0.062(5) 0.040(4) 0.075(5) 0.004(3) 0.004(4) 0.007(4)
C11 0.052(5) 0.053(4) 0.068(5) 0.015(4) -0.005(4) 0.008(4)
C12 0.052(4) 0.056(4) 0.048(4) -0.001(3) -0.001(4) -0.003(4)
C13 0.044(4) 0.036(3) 0.046(3) -0.003(3) 0.006(3) 0.000(3)
C14 0.047(4) 0.037(3) 0.047(4) -0.009(3) -0.004(3) 0.002(3)
C15 0.065(5) 0.041(4) 0.057(4) -0.006(3) -0.001(4) 0.005(4)
C16 0.105(8) 0.047(4) 0.083(6) -0.002(4) 0.030(6) 0.001(5)
C17 0.133(10) 0.059(5) 0.106(7) 0.013(5) 0.035(7) 0.000(6)
C18 0.103(8) 0.048(4) 0.107(7) 0.006(5) 0.002(7) -0.006(5)
C19 0.108(8) 0.044(4) 0.106(7) -0.014(5) 0.006(7) 0.002(5)
C20 0.092(7) 0.041(4) 0.084(5) -0.011(4) 0.021(5) 0.001(4)
C21 0.184(14) 0.091(7) 0.123(9) -0.034(6) -0.080(9) 0.040(8)
C22 0.099(8) 0.060(5) 0.103(7) 0.020(5) -0.023(6) 0.007(5)
C23 0.26(3) 0.25(3) 0.25(3) -0.002(10) 0.007(10) -0.004(10)
C23' 0.39(7) 0.069(15) 0.18(3) 0.012(17) -0.09(4) 0.04(3)

loop_
_atom_type_symbol
_atom_type_description
_atom_type_scat_dispersion_real
_atom_type_scat_dispersion_imag
_atom_type_scat_source
C C 0.0033 0.0016 'International Tables Vol C Tables 4.2.6.8 and 6.1.1.4'
H H 0.0000 0.0000 'International Tables Vol C Tables 4.2.6.8 and 6.1.1.4'
N N 0.0061 0.0033 'International Tables Vol C Tables 4.2.6.8 and 6.1.1.4'
O O 0.0106 0.0060 'International Tables Vol C Tables 4.2.6.8 and 6.1.1.4'
S S 0.1246 0.1234 'International Tables Vol C Tables 4.2.6.8 and 6.1.1.4'

loop_
_geom_angle_atom_site_label_1
_geom_angle_atom_site_label_2
_geom_angle_atom_site_label_3
_geom_angle
S1' S1 O7 72.3(5)
S1' S1 C21 70.1(7)
O7 S1 C21 115.7(6)
S1' S1 C22 74.4(5)
O7 S1 C22 114.9(6)
C21 S1 C22 102.5(6)
S1 S1' O7 65.7(4)
S1 S1' C21 75.0(7)
O7 S1' C21 114.9(6)
S1 S1' C22 71.6(6)
O7 S1' C22 110.1(5)
C21 S1' C22 103.3(5)
S1 O7 S1' 42.0(3)
C23 O8 C23' 67(3)
O2 N1 O1 121.3(7)
O2 N1 C1 119.4(8)
O1 N1 C1 119.3(7)
C4 N2 C7 128.2(6)
C4 N2 H2 115.9
C7 N2 H2 115.9
C8 N3 C7 128.3(5)
C8 N3 H3 115.8
C7 N3 H3 115.8
C14 N4 C13 120.5(5)
C14 N4 H4 119.8
C13 N4 H4 119.8
C14 N5 C15 127.0(6)
C14 N5 H5 116.5
C15 N5 H5 116.5
O5 N6 O6 125.6(11)
O5 N6 C18 118.1(12)
O6 N6 C18 116.1(12)
C6 C1 C2 122.5(7)
C6 C1 N1 120.4(7)
C2 C1 N1 117.0(7)
C3 C2 C1 117.5(7)
C3 C2 H2A 121.2
C1 C2 H2A 121.2
C2 C3 C4 121.5(6)
C2 C3 H3A 119.3
C4 C3 H3A 119.3
N2 C4 C3 116.2(6)
N2 C4 C5 125.1(6)
C3 C4 C5 118.7(6)
C6 C5 C4 119.7(7)
C6 C5 H5A 120.2
C4 C5 H5A 120.2
C1 C6 C5 120.1(7)
C1 C6 H6 120.0
C5 C6 H6 120.0
O3 C7 N2 125.6(6)
O3 C7 N3 124.2(7)
N2 C7 N3 110.2(5)
N3 C8 C13 117.3(6)
N3 C8 C9 123.9(6)
C13 C8 C9 118.8(6)
C10 C9 C8 119.0(7)
C10 C9 H9 120.5
C8 C9 H9 120.5
C9 C10 C11 122.1(7)
C9 C10 H10 119.0
C11 C10 H10 119.0
C12 C11 C10 119.2(7)
C12 C11 H11 120.4
C10 C11 H11 120.4
C11 C12 C13 120.4(6)
C11 C12 H12 119.8
C13 C12 H12 119.8
C12 C13 C8 120.5(6)
C12 C13 N4 120.3(6)
C8 C13 N4 119.2(6)
O4 C14 N4 123.3(5)
O4 C14 N5 123.5(6)
N4 C14 N5 113.3(6)
C16 C15 C20 119.5(7)
C16 C15 N5 124.7(6)
C20 C15 N5 115.8(7)
C17 C16 C15 120.8(8)
C17 C16 H16 119.6
C15 C16 H16 119.6
C16 C17 C18 118.9(9)
C16 C17 H17 120.5
C18 C17 H17 120.5
C19 C18 C17 121.3(8)
C19 C18 N6 119.8(9)
C17 C18 N6 119.0(10)
C20 C19 C18 119.4(8)
C20 C19 H19 120.3
C18 C19 H19 120.3
C19 C20 C15 120.1(8)
C19 C20 H20 120.0
C15 C20 H20 120.0
S1' C21 S1 34.9(3)
S1 C22 S1' 34.0(3)

loop_
_geom_bond_atom_site_label_1
_geom_bond_atom_site_label_2
_geom_bond_distance
S1 S1' 1.023(6)
S1 O7 1.393(7)
S1 C21 1.725(12)
S1 C22 1.733(11)
S1' O7 1.456(7)
S1' C21 1.680(11)
S1' C22 1.759(8)
O1 N1 1.223(9)
O2 N1 1.206(8)
O3 C7 1.204(7)
O4 C14 1.228(8)
O5 N6 1.181(15)
O6 N6 1.229(13)
O8 C23 1.52(2)
O8 C23' 1.530(18)
N1 C1 1.459(9)
N2 C4 1.377(8)
N2 C7 1.378(9)
N2 H2 0.8800
N3 C8 1.391(8)
N3 C7 1.392(8)
N3 H3 0.8800
N4 C14 1.352(8)
N4 C13 1.430(7)
N4 H4 0.8800
N5 C14 1.377(8)
N5 C15 1.401(9)
N5 H5 0.8800
N6 C18 1.507(11)
C1 C6 1.348(10)
C1 C2 1.377(10)
C2 C3 1.376(10)
C2 H2A 0.9500
C3 C4 1.386(10)
C3 H3A 0.9500
C4 C5 1.396(8)
C5 C6 1.371(9)
C5 H5A 0.9500
C6 H6 0.9500
C8 C13 1.401(9)
C8 C9 1.405(9)
C9 C10 1.368(10)
C9 H9 0.9500
C10 C11 1.382(10)
C10 H10 0.9500
C11 C12 1.372(9)
C11 H11 0.9500
C12 C13 1.380(9)
C12 H12 0.9500
C15 C16 1.375(11)
C15 C20 1.390(9)
C16 C17 1.366(11)
C16 H16 0.9500
C17 C18 1.381(12)
C17 H17 0.9500
C18 C19 1.372(13)
C19 C20 1.370(11)
C19 H19 0.9500
C20 H20 0.9500

loop_
_geom_hbond_atom_site_label_D
_geom_hbond_atom_site_label_H
_geom_hbond_atom_site_label_A
_geom_hbond_distance_DH
_geom_hbond_distance_HA
_geom_hbond_distance_DA
_geom_hbond_angle_DHA
_geom_hbond_site_symmetry_A
N2 H2 O4 0.88 2.04 2.900(7) 166.2 1_655
N3 H3 O4 0.88 2.26 3.062(7) 152.0 1_655
N4 H4 O7 0.88 2.12 2.916(8) 149.4 2_655
N5 H5 O7 0.88 2.06 2.877(8) 153.3 2_655
